data_1553617
loop_
_publ_author_name
'Li, Lu'
'Li, Bingbing'
'Li, Chunli'
'Ma, Zhiying'
'Xu, Li'
'Wang, Hua'

_publ_section_title
;
 Selective deprotonation of tetra[3,4]thienylene in the presence of n-BuLi
;
_journal_issue 6
_journal_name_full 'Organic Chemistry Frontiers'
_journal_page_first 1019
_journal_paper_doi 10.1039/C6QO00754F
_journal_volume 4
_journal_year 2017
_chemical_formula_moiety 'C44 H72 Li4 O4 S4 Si4'
_chemical_formula_sum 'C44 H72 Li4 O4 S4 Si4'
_chemical_formula_weight 933.37
_space_group_crystal_system tetragonal
_space_group_IT_number 88
_space_group_name_Hall '-I 4ad'
_space_group_name_H-M_alt 'I 41/a :2'
_atom_sites_solution_hydrogens geom
_atom_sites_solution_primary direct
_audit_creation_date 2016-10-27
_audit_creation_method
;
Olex2 1.2-beta
(compiled 2015.01.26 svn.r3150 for OlexSys, GUI svn.r4998)
;
_audit_update_record
;
2016-11-09 deposited with the CCDC.
2017-02-06 downloaded from the CCDC.
;
_cell_angle_alpha 90
_cell_angle_beta 90
_cell_angle_gamma 90
_cell_formula_units_Z 4
_cell_length_a 20.763(3)
_cell_length_b 20.763(3)
_cell_length_c 13.7545(18)
_cell_measurement_reflns_used 3029
_cell_measurement_temperature 296(2)
_cell_measurement_theta_max 19.97
_cell_measurement_theta_min 2.65
_cell_volume 5929.6(14)
_computing_molecular_graphics 'Olex2 (Dolomanov et al., 2009)'
_computing_publication_material 'Olex2 (Dolomanov et al., 2009)'
_computing_structure_refinement 'ShelXL-2014/7 (Sheldrick, 2008)'
_computing_structure_solution 'ShelXS-1997 (Sheldrick, 2008)'
_diffrn_ambient_temperature 296.15
_diffrn_measured_fraction_theta_full 0.997
_diffrn_measured_fraction_theta_max 0.997
_diffrn_measurement_device_type 'Bruker APEX-II CCD'
_diffrn_measurement_method '\f and \w scans'
_diffrn_radiation_monochromator graphite
_diffrn_radiation_type MoK\a
_diffrn_radiation_wavelength 0.71073
_diffrn_reflns_av_R_equivalents 0.0440
_diffrn_reflns_av_unetI/netI 0.0324
_diffrn_reflns_Laue_measured_fraction_full 0.997
_diffrn_reflns_Laue_measured_fraction_max 0.997
_diffrn_reflns_limit_h_max 20
_diffrn_reflns_limit_h_min -24
_diffrn_reflns_limit_k_max 24
_diffrn_reflns_limit_k_min -24
_diffrn_reflns_limit_l_max 16
_diffrn_reflns_limit_l_min -16
_diffrn_reflns_number 14919
_diffrn_reflns_point_group_measured_fraction_full 0.997
_diffrn_reflns_point_group_measured_fraction_max 0.997
_diffrn_reflns_theta_full 25.000
_diffrn_reflns_theta_max 25.000
_diffrn_reflns_theta_min 1.776
_diffrn_standards_number 0
_exptl_absorpt_coefficient_mu 0.274
_exptl_absorpt_correction_T_max 0.7457
_exptl_absorpt_correction_T_min 0.6459
_exptl_absorpt_correction_type multi-scan
_exptl_absorpt_process_details
;
SADABS-2008/1 (Bruker,2008) was used for absorption correction.
wR2(int) was 0.1171 before and 0.0452 after correction.
The Ratio of minimum to maximum transmission is 0.8662.
The \l/2 correction factor is 0.0015.
;
_exptl_crystal_colour colorless
_exptl_crystal_density_diffrn 1.046
_exptl_crystal_description block
_exptl_crystal_F_000 2000
_exptl_crystal_size_max 0.41
_exptl_crystal_size_mid 0.25
_exptl_crystal_size_min 0.23
_refine_diff_density_max 0.287
_refine_diff_density_min -0.396
_refine_diff_density_rms 0.067
_refine_ls_extinction_method none
_refine_ls_goodness_of_fit_ref 1.024
_refine_ls_hydrogen_treatment constr
_refine_ls_matrix_type full
_refine_ls_number_parameters 136
_refine_ls_number_reflns 2608
_refine_ls_number_restraints 44
_refine_ls_restrained_S_all 1.147
_refine_ls_R_factor_all 0.1222
_refine_ls_R_factor_gt 0.0831
_refine_ls_shift/su_max 0.000
_refine_ls_shift/su_mean 0.000
_refine_ls_structure_factor_coef Fsqd
_refine_ls_weighting_details 'w=1/[\s^2^(Fo^2^)+(0.1681P)^2^+7.1028P] where P=(Fo^2^+2Fc^2^)/3'
_refine_ls_weighting_scheme calc
_refine_ls_wR_factor_gt 0.2424
_refine_ls_wR_factor_ref 0.2973
_reflns_Friedel_coverage 0.000
_reflns_number_gt 1558
_reflns_number_total 2608
_reflns_threshold_expression 'I > 2\s(I)'
_cod_data_source_file c6qo00754f2.cif
_cod_data_source_block 1
_cod_original_cell_volume 5929.5(17)
_cod_original_sg_symbol_H-M 'I 41/a'
_cod_database_code 1553617
_shelx_space_group_comment
;
The symmetry employed for this shelxl refinement is uniquely defined
by the following loop, which should always be used as a source of
symmetry information in preference to the above space-group names.
They are only intended as comments.
;
_shelx_estimated_absorpt_t_max 0.940
_shelx_estimated_absorpt_t_min 0.896
_olex2_refinement_description
;
1. Fixed Uiso
 At 1.2 times of:
  All C(H) groups, All C(H,H) groups
 At 1.5 times of:
  All C(H,H,H) groups
2. Restrained distances
 C8-C9 = C9-C10 = C10-C11
 1.5 with sigma of 0.01
3. Rigid bond restraints
 C8, C9
 with sigma for 1-2 distances of 0.01 and sigma for 1-3 distances of 0.01
 C9, C10
 with sigma for 1-2 distances of 0.01 and sigma for 1-3 distances of 0.01
 C10, C11
 with sigma for 1-2 distances of 0.01 and sigma for 1-3 distances of 0.01
 O1, C8
 with sigma for 1-2 distances of 0.01 and sigma for 1-3 distances of 0.01
 O1, C11
 with sigma for 1-2 distances of 0.01 and sigma for 1-3 distances of 0.01
4. Uiso/Uaniso restraints and constraints
C9 \\sim C8 \\sim C10: within 1.7A with sigma of 0.01 and sigma for terminal
atoms of 0.02
O1 \\sim C8 \\sim C11: within 1.7A with sigma of 0.01 and sigma for terminal
atoms of 0.02
Si1 \\sim C6 \\sim C7: within 2A with sigma of 0.01 and sigma for terminal
atoms of 0.02
5.a Secondary CH2 refined with riding coordinates:
 C8(H8A,H8B), C9(H9A,H9B), C10(H10A,H10B), C11(H11A,H11B)
5.b Me refined with riding coordinates:
 C5(H5A,H5B,H5C), C6(H6A,H6B,H6C), C7(H7A,H7B,H7C)
5.c Aromatic/amide H refined with riding coordinates:
 C3(H3)
;
_shelx_shelxl_version_number 2014/7
_olex2_submission_special_instructions 'No special instructions were received'

loop_
_space_group_symop_operation_xyz
'x, y, z'
'-x+1/2, -y, z+1/2'
'-y+3/4, x+1/4, z+1/4'
'y+3/4, -x+3/4, z+3/4'
'x+1/2, y+1/2, z+1/2'
'-x+1, -y+1/2, z+1'
'-y+5/4, x+3/4, z+3/4'
'y+5/4, -x+5/4, z+5/4'
'-x, -y, -z'
'x-1/2, y, -z-1/2'
'y-3/4, -x-1/4, -z-1/4'
'-y-3/4, x-3/4, -z-3/4'
'-x+1/2, -y+1/2, -z+1/2'
'x, y+1/2, -z'
'y-1/4, -x+1/4, -z+1/4'
'-y-1/4, x-1/4, -z-1/4'

loop_
_atom_site_label
_atom_site_type_symbol
_atom_site_fract_x
_atom_site_fract_y
_atom_site_fract_z
_atom_site_U_iso_or_equiv
_atom_site_adp_type
_atom_site_occupancy
_atom_site_site_symmetry_order
_atom_site_calc_flag
_atom_site_refinement_flags_posn
_atom_site_refinement_flags_adp
S1 S 0.59462(7) 0.36868(7) 0.01803(9) 0.0892(6) Uani 1 1 d . .
Si1 Si 0.61597(9) 0.41401(9) 0.23650(11) 0.1102(7) Uani 1 1 d . U
C1 C 0.5467(2) 0.3051(2) -0.0182(3) 0.0763(12) Uani 1 1 d . .
C2 C 0.5217(2) 0.2777(2) 0.0675(3) 0.0702(11) Uani 1 1 d . .
C3 C 0.5430(2) 0.3094(2) 0.1548(3) 0.0813(13) Uani 1 1 d . .
H3 H 0.5303 0.2959 0.2164 0.098 Uiso 1 1 calc R .
C4 C 0.5829(2) 0.3601(2) 0.1412(3) 0.0838(13) Uani 1 1 d . .
C5 C 0.6868(3) 0.4593(4) 0.1911(5) 0.141(3) Uani 1 1 d . .
H5A H 0.6743 0.4852 0.1365 0.212 Uiso 1 1 calc R .
H5B H 0.7030 0.4866 0.2419 0.212 Uiso 1 1 calc R .
H5C H 0.7197 0.4295 0.1716 0.212 Uiso 1 1 calc R .
C6 C 0.5532(4) 0.4732(5) 0.2729(7) 0.185(4) Uani 1 1 d . U
H6A H 0.5414 0.4989 0.2177 0.278 Uiso 1 1 calc R .
H6B H 0.5160 0.4507 0.2966 0.278 Uiso 1 1 calc R .
H6C H 0.5699 0.5006 0.3232 0.278 Uiso 1 1 calc R .
C7 C 0.6389(6) 0.3652(5) 0.3394(6) 0.211(4) Uani 1 1 d . U
H7A H 0.6020 0.3418 0.3625 0.316 Uiso 1 1 calc R .
H7B H 0.6718 0.3353 0.3200 0.316 Uiso 1 1 calc R .
H7C H 0.6551 0.3923 0.3903 0.316 Uiso 1 1 calc R .
C8 C 0.5912(5) 0.4069(5) -0.3095(8) 0.191(3) Uani 1 1 d D U
H8A H 0.5887 0.4499 -0.2823 0.229 Uiso 1 1 calc R .
H8B H 0.5505 0.3965 -0.3403 0.229 Uiso 1 1 calc R .
C9 C 0.6455(6) 0.4014(7) -0.3795(9) 0.238(4) Uani 1 1 d D U
H9A H 0.6291 0.3830 -0.4394 0.285 Uiso 1 1 calc R .
H9B H 0.6609 0.4444 -0.3942 0.285 Uiso 1 1 calc R .
C10 C 0.6994(7) 0.3631(8) -0.3473(9) 0.255(5) Uani 1 1 d D U
H10A H 0.7375 0.3889 -0.3350 0.305 Uiso 1 1 calc R .
H10B H 0.7095 0.3285 -0.3921 0.305 Uiso 1 1 calc R .
C11 C 0.6697(4) 0.3400(5) -0.2586(7) 0.178(3) Uani 1 1 d D U
H11A H 0.6684 0.2934 -0.2609 0.213 Uiso 1 1 calc R .
H11B H 0.6969 0.3521 -0.2043 0.213 Uiso 1 1 calc R .
O1 O 0.6065(2) 0.3627(2) -0.2397(3) 0.1238(15) Uani 1 1 d . U
Li1 Li 0.5465(4) 0.3057(4) -0.1783(5) 0.085(2) Uani 1 1 d . .

loop_
_atom_site_aniso_label
_atom_site_aniso_U_11
_atom_site_aniso_U_22
_atom_site_aniso_U_33
_atom_site_aniso_U_23
_atom_site_aniso_U_13
_atom_site_aniso_U_12
S1 0.1049(10) 0.0990(10) 0.0636(8) -0.0024(6) -0.0017(6) -0.0215(7)
Si1 0.1339(15) 0.1262(14) 0.0705(10) -0.0221(8) -0.0042(9) -0.0318(11)
C1 0.088(3) 0.085(3) 0.056(2) -0.001(2) -0.001(2) -0.009(2)
C2 0.080(3) 0.083(3) 0.047(2) -0.0010(19) -0.0010(18) 0.0009(19)
C3 0.102(3) 0.097(3) 0.045(2) -0.003(2) -0.004(2) -0.006(3)
C4 0.096(3) 0.097(3) 0.058(3) -0.004(2) -0.007(2) -0.008(3)
C5 0.124(5) 0.182(7) 0.116(5) -0.046(5) 0.013(4) -0.045(5)
C6 0.162(7) 0.201(8) 0.193(8) -0.102(7) 0.049(6) -0.049(6)
C7 0.309(11) 0.218(9) 0.105(5) 0.023(6) -0.079(7) -0.072(8)
C8 0.208(7) 0.186(6) 0.179(6) 0.064(5) 0.023(5) -0.038(6)
C9 0.260(9) 0.256(9) 0.197(8) 0.074(7) 0.053(7) -0.030(7)
C10 0.256(11) 0.276(11) 0.232(9) 0.042(8) 0.074(9) -0.017(8)
C11 0.141(5) 0.197(7) 0.195(7) 0.039(6) -0.004(5) -0.040(5)
O1 0.134(3) 0.148(4) 0.089(3) 0.014(2) 0.016(2) -0.036(3)
Li1 0.102(5) 0.100(5) 0.055(4) 0.001(4) 0.004(4) -0.004(4)

loop_
_atom_type_symbol
_atom_type_description
_atom_type_scat_dispersion_real
_atom_type_scat_dispersion_imag
_atom_type_scat_source
C C 0.0033 0.0016 'International Tables Vol C Tables 4.2.6.8 and 6.1.1.4'
H H 0.0000 0.0000 'International Tables Vol C Tables 4.2.6.8 and 6.1.1.4'
Li Li -0.0003 0.0001 'International Tables Vol C Tables 4.2.6.8 and 6.1.1.4'
Si Si 0.0817 0.0704 'International Tables Vol C Tables 4.2.6.8 and 6.1.1.4'
S S 0.1246 0.1234 'International Tables Vol C Tables 4.2.6.8 and 6.1.1.4'
O O 0.0106 0.0060 'International Tables Vol C Tables 4.2.6.8 and 6.1.1.4'

loop_
_geom_angle_atom_site_label_1
_geom_angle_atom_site_label_2
_geom_angle_atom_site_label_3
_geom_angle
_geom_angle_site_symmetry_1
_geom_angle_site_symmetry_3
C4 S1 C1 97.1(2) . .
C4 Si1 C6 109.2(3) . .
C5 Si1 C4 111.2(3) . .
C5 Si1 C6 108.1(4) . .
C7 Si1 C4 108.2(4) . .
C7 Si1 C5 109.9(5) . .
C7 Si1 C6 110.2(6) . .
S1 C1 Li1 106.5(3) . .
S1 C1 Li1 140.0(3) . 11_665
S1 C1 Li1 134.2(3) . 16_655
C2 C1 S1 106.2(3) . .
C2 C1 Li1 147.1(4) . .
C2 C1 Li1 83.9(3) . 16_655
C2 C1 Li1 85.7(3) . 11_665
Li1 C1 Li1 71.2(3) . 11_665
Li1 C1 Li1 84.1(4) 11_665 16_655
Li1 C1 Li1 70.9(3) . 16_655
C1 C2 C2 123.0(2) . 6_554
C1 C2 C3 113.6(4) . .
C1 C2 Li1 62.5(3) . 16_655
C1 C2 Li1 61.0(3) . 11_665
C2 C2 Li1 74.3(3) 6_554 16_655
C2 C2 Li1 72.3(3) 6_554 11_665
C3 C2 C2 123.3(3) . 6_554
C3 C2 Li1 139.1(4) . 16_655
C3 C2 Li1 144.6(4) . 11_665
Li1 C2 Li1 72.7(4) 16_655 11_665
C2 C3 H3 122.3 . .
C4 C3 C2 115.4(4) . .
C4 C3 H3 122.3 . .
S1 C4 Si1 125.5(3) . .
C3 C4 S1 107.7(3) . .
C3 C4 Si1 126.8(4) . .
Si1 C5 H5A 109.5 . .
Si1 C5 H5B 109.5 . .
Si1 C5 H5C 109.5 . .
H5A C5 H5B 109.5 . .
H5A C5 H5C 109.5 . .
H5B C5 H5C 109.5 . .
Si1 C6 H6A 109.5 . .
Si1 C6 H6B 109.5 . .
Si1 C6 H6C 109.5 . .
H6A C6 H6B 109.5 . .
H6A C6 H6C 109.5 . .
H6B C6 H6C 109.5 . .
Si1 C7 H7A 109.5 . .
Si1 C7 H7B 109.5 . .
Si1 C7 H7C 109.5 . .
H7A C7 H7B 109.5 . .
H7A C7 H7C 109.5 . .
H7B C7 H7C 109.5 . .
H8A C8 H8B 109.1 . .
C9 C8 H8A 111.1 . .
C9 C8 H8B 111.1 . .
O1 C8 H8A 111.1 . .
O1 C8 H8B 111.1 . .
O1 C8 C9 103.1(9) . .
C8 C9 H9A 108.4 . .
C8 C9 H9B 108.4 . .
H9A C9 H9B 107.5 . .
C10 C9 C8 115.6(11) . .
C10 C9 H9A 108.4 . .
C10 C9 H9B 108.4 . .
C9 C10 H10A 112.5 . .
C9 C10 H10B 112.5 . .
C9 C10 C11 96.3(10) . .
H10A C10 H10B 110.0 . .
C11 C10 H10A 112.5 . .
C11 C10 H10B 112.5 . .
C10 C11 H11A 108.3 . .
C10 C11 H11B 108.3 . .
H11A C11 H11B 107.4 . .
O1 C11 C10 116.0(9) . .
O1 C11 H11A 108.3 . .
O1 C11 H11B 108.3 . .
C8 O1 C11 108.0(6) . .
C8 O1 Li1 125.0(6) . .
C11 O1 Li1 118.5(6) . .
C1 Li1 C1 83.6(3) 16_655 11_665
C1 Li1 C1 108.7(4) . 11_665
C1 Li1 C1 109.2(4) . 16_655
C1 Li1 C2 138.8(4) . 11_665
C1 Li1 C2 62.8(3) 11_665 16_655
C1 Li1 C2 63.5(3) 16_655 11_665
C1 Li1 C2 33.30(18) 16_655 16_655
C1 Li1 C2 138.4(4) . 16_655
C1 Li1 C2 33.59(18) 11_665 11_665
C1 Li1 Li1 48.1(3) 16_655 6_554
C1 Li1 Li1 89.8(2) . 6_554
C1 Li1 Li1 47.7(3) 11_665 6_554
C1 Li1 Li1 100.4(3) 11_665 16_655
C1 Li1 Li1 55.5(3) . 16_655
C1 Li1 Li1 53.7(2) 16_655 16_655
C1 Li1 Li1 53.6(2) 11_665 11_665
C1 Li1 Li1 100.8(3) 16_655 11_665
C1 Li1 Li1 55.1(3) . 11_665
C2 Li1 C2 33.4(2) 11_665 16_655
C2 Li1 Li1 104.0(3) 16_655 11_665
C2 Li1 Li1 104.8(3) 11_665 16_655
C2 Li1 Li1 53.3(2) 16_655 6_554
C2 Li1 Li1 85.3(3) 11_665 11_665
C2 Li1 Li1 84.8(3) 16_655 16_655
C2 Li1 Li1 54.1(2) 11_665 6_554
O1 Li1 C1 112.8(4) . 11_665
O1 Li1 C1 116.4(4) . .
O1 Li1 C1 121.3(4) . 16_655
O1 Li1 C2 103.4(3) . 16_655
O1 Li1 C2 99.2(3) . 11_665
O1 Li1 Li1 135.2(5) . 11_665
O1 Li1 Li1 146.0(5) . 16_655
O1 Li1 Li1 153.1(3) . 6_554
Li1 Li1 Li1 71.3(3) 11_665 16_655
Li1 Li1 Li1 54.37(15) 11_665 6_554
Li1 Li1 Li1 54.37(15) 16_655 6_554

loop_
_geom_bond_atom_site_label_1
_geom_bond_atom_site_label_2
_geom_bond_distance
_geom_bond_site_symmetry_2
S1 C1 1.727(5) .
S1 C4 1.721(5) .
Si1 C4 1.856(5) .
Si1 C5 1.853(7) .
Si1 C6 1.859(9) .
Si1 C7 1.805(9) .
C1 C2 1.408(6) .
C1 Li1 2.203(8) .
C1 Li1 2.242(9) 11_665
C1 Li1 2.257(10) 16_655
C2 C2 1.462(9) 6_554
C2 C3 1.439(6) .
C2 Li1 2.531(9) 16_655
C2 Li1 2.557(9) 11_665
C3 H3 0.9300 .
C3 C4 1.351(7) .
C5 H5A 0.9600 .
C5 H5B 0.9600 .
C5 H5C 0.9600 .
C6 H6A 0.9600 .
C6 H6B 0.9600 .
C6 H6C 0.9600 .
C7 H7A 0.9600 .
C7 H7B 0.9600 .
C7 H7C 0.9600 .
C8 H8A 0.9700 .
C8 H8B 0.9700 .
C8 C9 1.487(8) .
C8 O1 1.365(10) .
C9 H9A 0.9700 .
C9 H9B 0.9700 .
C9 C10 1.443(9) .
C10 H10A 0.9700 .
C10 H10B 0.9700 .
C10 C11 1.449(8) .
C11 H11A 0.9700 .
C11 H11B 0.9700 .
C11 O1 1.417(10) .
O1 Li1 1.913(9) .
Li1 C1 2.257(10) 11_665
Li1 C1 2.242(9) 16_655
Li1 C2 2.531(9) 11_665
Li1 C2 2.557(9) 16_655
Li1 Li1 2.588(13) 11_665
Li1 Li1 2.588(13) 16_655
Li1 Li1 3.015(17) 6_554
